data_7224285
loop_
_publ_author_name
'Pal, Arun'
'Chand, Santanu'
'Senthilkumar, S.'
'Neogi, Subhadip'
'Das, Madhab C.'

_publ_section_title
;
 Structural variation of transition metal coordination polymers based on
 bent carboxylate and flexible spacer ligand: polymorphism, gas adsorption
 and SC-SC transmetallation
;
_journal_issue 23
_journal_name_full CrystEngComm
_journal_page_first 4323
_journal_paper_doi 10.1039/C6CE00151C
_journal_volume 18
_journal_year 2016
_chemical_formula_sum 'C29 H25 Cu N5 O6'
_chemical_formula_weight 603.08
_chemical_name_systematic
;
 ?
;
_space_group_IT_number 14
_symmetry_cell_setting monoclinic
_symmetry_space_group_name_Hall '-P 2ybc'
_symmetry_space_group_name_H-M 'P 1 21/c 1'
_atom_sites_solution_hydrogens geom
_atom_sites_solution_primary direct
_atom_sites_solution_secondary difmap
_audit_creation_method SHELXL-97
_audit_update_record
;
2016-01-11 deposited with the CCDC.
2016-02-17 downloaded from the CCDC.
;
_cell_angle_alpha 90.00
_cell_angle_beta 107.945(5)
_cell_angle_gamma 90.00
_cell_formula_units_Z 4
_cell_length_a 14.268(5)
_cell_length_b 12.993(5)
_cell_length_c 16.902(5)
_cell_measurement_reflns_used 6104
_cell_measurement_temperature 100(1)
_cell_measurement_theta_max 26.1
_cell_measurement_theta_min 2.0
_cell_volume 2980.9(18)
_computing_cell_refinement 'SAINT 6.45 ( Bruker, 2003)'
_computing_data_collection 'SMART 5.628 (Bruker, 2003)'
_computing_data_reduction 'SAINT 6.45  (Bruker, 2003)'
_computing_molecular_graphics 'Diamond 2.1e'
_computing_structure_refinement 'SHELXL-97 (Sheldrick, 1997)'
_computing_structure_solution SIR-97
_diffrn_ambient_temperature 100(1)
_diffrn_measured_fraction_theta_full 0.988
_diffrn_measured_fraction_theta_max 0.988
_diffrn_measurement_device_type 'Bruker SMART APEX'
_diffrn_measurement_method /w-scans
_diffrn_radiation_monochromator graphite
_diffrn_radiation_source 'fine-focus sealed tube'
_diffrn_radiation_type MoK\a
_diffrn_radiation_wavelength 0.71069
_diffrn_reflns_av_R_equivalents 0.0740
_diffrn_reflns_av_sigmaI/netI 0.0514
_diffrn_reflns_limit_h_max 17
_diffrn_reflns_limit_h_min -17
_diffrn_reflns_limit_k_max 15
_diffrn_reflns_limit_k_min -13
_diffrn_reflns_limit_l_max 20
_diffrn_reflns_limit_l_min -20
_diffrn_reflns_number 37518
_diffrn_reflns_theta_full 26.13
_diffrn_reflns_theta_max 26.13
_diffrn_reflns_theta_min 2.02
_exptl_absorpt_coefficient_mu 0.781
_exptl_absorpt_correction_T_max 0.9260
_exptl_absorpt_correction_T_min 0.8918
_exptl_absorpt_correction_type empirical
_exptl_absorpt_process_details SADABS
_exptl_crystal_colour blue
_exptl_crystal_density_diffrn 1.344
_exptl_crystal_density_method 'not measured'
_exptl_crystal_description cube
_exptl_crystal_F_000 1244
_exptl_crystal_size_max 0.15
_exptl_crystal_size_mid 0.10
_exptl_crystal_size_min 0.10
_refine_diff_density_max 0.807
_refine_diff_density_min -0.612
_refine_diff_density_rms 0.238
_refine_ls_extinction_method none
_refine_ls_goodness_of_fit_ref 1.050
_refine_ls_hydrogen_treatment mixed
_refine_ls_matrix_type full
_refine_ls_number_parameters 370
_refine_ls_number_reflns 5866
_refine_ls_number_restraints 3
_refine_ls_restrained_S_all 1.054
_refine_ls_R_factor_all 0.1009
_refine_ls_R_factor_gt 0.0781
_refine_ls_shift/su_max 0.001
_refine_ls_shift/su_mean 0.000
_refine_ls_structure_factor_coef Fsqd
_refine_ls_weighting_details 'calc w=1/[\s^2^(Fo^2^)+(0.2000P)^2^+0.0000P] where P=(Fo^2^+2Fc^2^)/3'
_refine_ls_weighting_scheme calc
_refine_ls_wR_factor_gt 0.1844
_refine_ls_wR_factor_ref 0.2284
_reflns_number_gt 4441
_reflns_number_total 5866
_reflns_threshold_expression >2sigma(I)
_cod_data_source_file c6ce00151c2.cif
_cod_data_source_block 7
_cod_depositor_comments
;
The following automatic conversions were performed:

'_symmetry_cell_setting' value 'Monoclinic' changed to 'monoclinic'
according to
/usr/data/users/saulius/crontab/automatic-downloads/rss-feeds/RSC/lib/dictionaries/cif_core.dic
dictionary named 'cif_core.dic' version 2.4.2 from 2011-04-26.

Automatic conversion script
Id: cif_fix_values 4268 2015-11-12 08:31:59Z antanas 

 Adding full bibliography for 7224279--7224285.cif.
;
_cod_original_sg_symbol_H-M P21/C
_cod_database_code 7224285

loop_
_symmetry_equiv_pos_as_xyz
'x, y, z'
'-x, y+1/2, -z+1/2'
'-x, -y, -z'
'x, -y-1/2, z-1/2'

loop_
_atom_site_label
_atom_site_type_symbol
_atom_site_fract_x
_atom_site_fract_y
_atom_site_fract_z
_atom_site_U_iso_or_equiv
_atom_site_adp_type
_atom_site_occupancy
_atom_site_symmetry_multiplicity
_atom_site_calc_flag
_atom_site_refinement_flags
Cu1 Cu 0.90597(4) 0.97585(4) 0.39189(3) 0.0259(3) Uani 1 1 d .
C23 C 0.8244(6) 0.6525(7) 0.4551(5) 0.053(2) Uani 1 1 d .
C9 C 0.6292(7) 0.9671(6) 0.2041(5) 0.052(2) Uani 1 1 d .
N1 N 0.9101(5) 1.5282(6) 0.3986(5) 0.059(2) Uani 1 1 d .
N4 N 0.9761(5) 1.1126(5) 0.3455(4) 0.0494(16) Uani 1 1 d .
C16 C 1.0083(6) 1.2934(7) 0.3404(5) 0.052(2) Uani 1 1 d .
O5 O 0.3692(5) 0.9512(5) 0.0063(4) 0.0605(17) Uani 1 1 d .
C24 C 0.8693(7) 0.7385(6) 0.4311(5) 0.054(2) Uani 1 1 d .
H24 H 0.9148 0.7284 0.4026 0.065 Uiso 1 1 calc R
O2 O 0.9169(4) 1.0659(5) 0.5116(4) 0.0545(15) Uani 1 1 d .
C22 C 0.7554(7) 0.6717(8) 0.4979(5) 0.060(2) Uani 1 1 d .
H22 H 0.7240 0.6172 0.5150 0.072 Uiso 1 1 calc R
O1 O 1.0205(4) 0.8634(4) 0.3640(4) 0.0546(15) Uani 1 1 d .
C13 C 0.5291(6) 0.8797(8) 0.0837(5) 0.054(2) Uani 1 1 d .
H13 H 0.5210 0.8269 0.0449 0.065 Uiso 1 1 calc R
C6 C 0.6877(6) 1.2866(7) 0.4554(5) 0.060(2) Uani 1 1 d .
H6 H 0.6370 1.2856 0.4052 0.072 Uiso 1 1 calc R
C4 C 0.7665(6) 1.3670(7) 0.5852(5) 0.0503(19) Uani 1 1 d .
H4 H 0.7691 1.4198 0.6229 0.060 Uiso 1 1 calc R
C12 C 0.4553(6) 0.9507(7) 0.0760(5) 0.055(2) Uani 1 1 d .
C14 C 0.6140(7) 0.8870(7) 0.1481(5) 0.057(2) Uani 1 1 d .
H14 H 0.6626 0.8372 0.1545 0.069 Uiso 1 1 calc R
O3 O 0.7315(5) 1.0304(5) 0.3340(4) 0.0666(19) Uani 1 1 d .
C26 C 0.9882(6) 1.4000(7) 0.3582(5) 0.058(2) Uani 1 1 d .
H26 H 1.0280 1.4527 0.3495 0.069 Uiso 1 1 calc R
C2 C 0.8343(6) 1.2118(6) 0.5476(5) 0.0436(17) Uani 1 1 d .
C15 C 0.9593(6) 1.2099(6) 0.3617(5) 0.053(2) Uani 1 1 d .
H15 H 0.9127 1.2230 0.3885 0.063 Uiso 1 1 calc R
C10 C 0.5548(7) 1.0369(8) 0.1976(7) 0.065(3) Uani 1 1 d .
H10 H 0.5637 1.0903 0.2359 0.078 Uiso 1 1 calc R
N3 N 0.8480(5) 0.8328(6) 0.4482(4) 0.0558(18) Uani 1 1 d .
C25 C 0.8474(7) 0.5485(7) 0.4370(6) 0.058(2) Uani 1 1 d .
H25 H 0.8156 0.4941 0.4538 0.070 Uiso 1 1 calc R
C18 C 1.0981(6) 1.1734(7) 0.2859(5) 0.055(2) Uani 1 1 d .
H18 H 1.1453 1.1582 0.2601 0.066 Uiso 1 1 calc R
C20 C 0.7805(6) 0.8484(8) 0.4874(5) 0.055(2) Uani 1 1 d .
H20 H 0.7641 0.9156 0.4967 0.067 Uiso 1 1 calc R
O4 O 0.7992(5) 0.9282(6) 0.2620(4) 0.082(2) Uani 1 1 d .
C17 C 1.0804(6) 1.2723(8) 0.3018(5) 0.056(2) Uani 1 1 d .
H17 H 1.1156 1.3256 0.2875 0.067 Uiso 1 1 calc R
N2 N 0.9156(5) 1.4214(7) 0.3859(4) 0.059(2) Uani 1 1 d .
C3 C 0.8361(6) 1.2898(7) 0.6029(5) 0.051(2) Uani 1 1 d .
H3 H 0.8858 1.2905 0.6537 0.061 Uiso 1 1 calc R
C1 C 0.9141(5) 1.1325(6) 0.5660(5) 0.0466(18) Uani 1 1 d .
C21 C 0.7352(7) 0.7696(7) 0.5139(6) 0.061(2) Uani 1 1 d .
H21 H 0.6906 0.7830 0.5428 0.073 Uiso 1 1 calc R
C19 C 1.0444(6) 1.0929(8) 0.3085(5) 0.054(2) Uani 1 1 d .
H19 H 1.0569 1.0251 0.2974 0.065 Uiso 1 1 calc R
C8 C 0.7258(7) 0.9767(6) 0.2720(6) 0.049(2) Uani 1 1 d .
C5 C 0.6921(6) 1.3637(6) 0.5092(5) 0.051(2) Uani 1 1 d .
C7 C 0.7564(6) 1.2096(7) 0.4729(5) 0.057(2) Uani 1 1 d .
H7 H 0.7514 1.1559 0.4354 0.068 Uiso 1 1 calc R
C11 C 0.4651(8) 1.0278(7) 0.1329(7) 0.070(3) Uani 1 1 d .
H11 H 0.4136 1.0733 0.1291 0.084 Uiso 1 1 calc R
C27 C 0.5670(11) 0.8810(12) 0.5935(11) 0.06(4) Uani 1 1 d D
H27A H 0.6334 0.9036 0.6199 0.191 Uiso 1 1 calc R
H27B H 0.5594 0.8626 0.5368 0.191 Uiso 1 1 calc R
H27C H 0.5534 0.8221 0.6225 0.191 Uiso 1 1 calc R
C29 C 0.5588(14) 1.0488(13) 0.6339(13) 0.083(6) Uani 1 1 d D
H29 H 0.6272 1.0523 0.6507 0.161 Uiso 1 1 calc R
N5 N 0.5013(19) 0.9607(14) 0.5953(13) 0.077(3) Uani 1 1 d D
O7 O 0.498(4) 1.126(2) 0.6419(18) 0.065(5) Uani 1 1 d D
C28 C 0.4055(19) 0.974(3) 0.577(3) 0.056(3) Uani 1 1 d .
H28A H 0.3921 1.0421 0.5918 0.444 Uiso 1 1 calc R
H28B H 0.3792 0.9245 0.6063 0.444 Uiso 1 1 calc R
H28C H 0.3754 0.9643 0.5179 0.444 Uiso 1 1 calc R

loop_
_atom_site_aniso_label
_atom_site_aniso_U_11
_atom_site_aniso_U_22
_atom_site_aniso_U_33
_atom_site_aniso_U_23
_atom_site_aniso_U_13
_atom_site_aniso_U_12
Cu1 0.03095(16) 0.01512(16) 0.02793(17) 0.00099(12) 0.00197(12) -0.00182(11)
C23 0.046(5) 0.053(5) 0.052(5) -0.001(4) 0.002(4) -0.008(4)
C9 0.047(5) 0.056(6) 0.046(5) -0.001(4) 0.004(4) 0.001(4)
N1 0.061(6) 0.036(5) 0.079(6) -0.003(3) 0.022(5) 0.001(3)
N4 0.046(4) 0.043(4) 0.056(4) 0.001(3) 0.012(3) 0.001(3)
C16 0.051(5) 0.049(5) 0.048(4) 0.007(4) 0.003(4) -0.006(4)
O5 0.046(3) 0.054(4) 0.065(4) 0.009(3) -0.007(3) -0.015(3)
C24 0.060(5) 0.036(5) 0.054(5) 0.002(4) 0.001(4) -0.002(4)
O2 0.053(3) 0.050(4) 0.058(4) -0.014(3) 0.013(3) 0.004(3)
C22 0.065(6) 0.055(6) 0.056(5) -0.003(4) 0.013(4) -0.006(5)
O1 0.052(3) 0.048(3) 0.056(3) -0.009(3) 0.003(3) 0.010(3)
C13 0.043(4) 0.060(6) 0.050(5) -0.009(4) -0.001(4) -0.003(4)
C6 0.051(5) 0.063(6) 0.048(5) -0.016(4) -0.010(4) 0.015(4)
C4 0.048(4) 0.046(5) 0.052(5) 0.000(4) 0.006(4) 0.007(4)
C12 0.042(5) 0.055(5) 0.055(5) -0.005(4) -0.002(4) -0.010(4)
C14 0.058(5) 0.050(5) 0.053(5) -0.005(4) 0.002(4) -0.003(4)
O3 0.051(4) 0.069(5) 0.066(4) -0.026(3) -0.001(3) 0.011(3)
C26 0.052(5) 0.048(5) 0.064(5) 0.015(4) 0.006(4) -0.005(4)
C2 0.041(4) 0.041(4) 0.044(4) 0.000(3) 0.004(3) 0.002(3)
C15 0.059(5) 0.036(5) 0.060(5) 0.000(4) 0.013(4) 0.006(4)
C10 0.050(5) 0.063(6) 0.068(6) -0.016(5) -0.002(5) 0.012(4)
N3 0.053(4) 0.046(4) 0.060(4) -0.006(3) 0.010(3) 0.002(3)
C25 0.070(6) 0.037(5) 0.063(6) 0.005(4) 0.015(5) -0.012(4)
C18 0.053(5) 0.060(6) 0.051(5) 0.001(4) 0.013(4) 0.000(4)
C20 0.054(5) 0.058(6) 0.054(5) 0.000(4) 0.016(4) 0.001(4)
O4 0.053(4) 0.100(6) 0.073(5) -0.032(4) -0.009(3) 0.027(4)
C17 0.057(5) 0.060(6) 0.044(4) 0.008(4) 0.007(4) 0.000(4)
N2 0.064(5) 0.042(5) 0.068(5) 0.003(3) 0.017(4) 0.001(3)
C3 0.048(5) 0.053(5) 0.044(4) -0.002(4) 0.003(4) 0.000(4)
C1 0.039(4) 0.045(5) 0.046(4) -0.005(4) -0.002(3) -0.008(3)
C21 0.056(5) 0.054(6) 0.066(6) -0.002(5) 0.010(4) -0.006(4)
C19 0.052(5) 0.066(6) 0.040(4) 0.001(4) 0.009(4) 0.007(4)
C8 0.038(4) 0.057(6) 0.048(5) -0.006(4) 0.006(4) 0.000(4)
C5 0.039(4) 0.047(5) 0.058(5) 0.005(4) 0.002(4) 0.009(4)
C7 0.048(5) 0.063(6) 0.051(5) -0.007(4) 0.004(4) 0.013(4)
C11 0.049(6) 0.052(6) 0.094(8) -0.004(5) 0.000(5) 0.001(4)
C27 0.092(10) 0.050(10) 0.04(18) -0.022(11) 0.017(11) -0.003(9)
C29 0.099(15) 0.065(9) 0.079(18) 0.023(11) 0.017(14) 0.008(10)
N5 0.103(5) 0.071(19) 0.05(2) -0.010(15) 0.014(3) 0.01(2)
O7 0.096(4) 0.056(2) 0.036(4) 0.022(2) 0.011(4) -0.002(2)
C28 0.082(2) 0.044(6) 0.038(5) -0.011(4) 0.015(3) 0.01(2)

loop_
_atom_type_symbol
_atom_type_description
_atom_type_scat_dispersion_real
_atom_type_scat_dispersion_imag
_atom_type_scat_source
C C 0.0033 0.0016 'International Tables Vol C Tables 4.2.6.8 and 6.1.1.4'
H H 0.0000 0.0000 'International Tables Vol C Tables 4.2.6.8 and 6.1.1.4'
N N 0.0061 0.0033 'International Tables Vol C Tables 4.2.6.8 and 6.1.1.4'
O O 0.0106 0.0060 'International Tables Vol C Tables 4.2.6.8 and 6.1.1.4'
Cu Cu 0.3201 1.2651 'International Tables Vol C Tables 4.2.6.8 and 6.1.1.4'

loop_
_geom_angle_atom_site_label_1
_geom_angle_atom_site_label_2
_geom_angle_atom_site_label_3
_geom_angle
_geom_angle_site_symmetry_1
_geom_angle_site_symmetry_3
N4 Cu1 O2 89.3(2) . .
N4 Cu1 O4 96.3(3) . .
O2 Cu1 O4 144.0(2) . .
N4 Cu1 O1 90.6(2) . .
O2 Cu1 O1 129.1(2) . .
O4 Cu1 O1 86.5(2) . .
N4 Cu1 N3 174.9(2) . .
O2 Cu1 N3 89.0(2) . .
O4 Cu1 N3 87.8(3) . .
O1 Cu1 N3 86.7(2) . .
C24 C23 C22 117.3(8) . .
C24 C23 C25 121.9(8) . .
C22 C23 C25 120.9(8) . .
C10 C9 C14 119.3(9) . .
C10 C9 C8 120.7(8) . .
C14 C9 C8 120.0(8) . .
C25 N1 N2 111.0(7) 1_565 .
C15 N4 C19 118.8(8) . .
C15 N4 Cu1 122.8(6) . .
C19 N4 Cu1 118.0(6) . .
C15 C16 C17 117.7(8) . .
C15 C16 C26 122.5(8) . .
C17 C16 C26 119.8(8) . .
C5 O5 C12 118.7(7) 2_645 .
N3 C24 C23 121.3(9) . .
C1 O2 Cu1 166.6(6) . .
C21 C22 C23 119.7(9) . .
C1 O1 Cu1 98.4(5) 3_776 .
C14 C13 C12 119.7(8) . .
C5 C6 C7 121.2(8) . .
C3 C4 C5 118.1(8) . .
C11 C12 C13 121.1(8) . .
C11 C12 O5 117.2(9) . .
C13 C12 O5 121.6(8) . .
C13 C14 C9 121.1(9) . .
N2 C26 C16 120.5(8) . .
C3 C2 C7 118.1(7) . .
C3 C2 C1 120.9(7) . .
C7 C2 C1 121.0(7) . .
N4 C15 C16 123.3(8) . .
C9 C10 C11 120.1(9) . .
C24 N3 C20 119.9(8) . .
C24 N3 Cu1 120.9(6) . .
C20 N3 Cu1 118.4(6) . .
N1 C25 C23 122.5(8) 1_545 .
C17 C18 C19 119.9(9) . .
N3 C20 C21 122.4(9) . .
C8 O4 Cu1 93.9(5) . .
C18 C17 C16 119.1(9) . .
C26 N2 N1 110.8(8) . .
C2 C3 C4 121.9(7) . .
O1 C1 O2 121.7(7) 3_776 .
O1 C1 C2 117.5(7) 3_776 .
O2 C1 C2 120.7(7) . .
C22 C21 C20 119.5(9) . .
N4 C19 C18 121.2(9) . .
O3 C8 O4 123.1(8) . .
O3 C8 C9 119.8(8) . .
O4 C8 C9 117.1(8) . .
C6 C5 C4 120.8(7) . .
C6 C5 O5 125.4(7) . 2_655
C4 C5 O5 113.5(7) . 2_655
C6 C7 C2 119.8(8) . .
C12 C11 C10 118.7(9) . .
O7 C29 N5 110(3) . .
C28 N5 C27 138(3) . .
C28 N5 C29 114(2) . .
C27 N5 C29 108(2) . .

loop_
_geom_bond_atom_site_label_1
_geom_bond_atom_site_label_2
_geom_bond_distance
_geom_bond_site_symmetry_2
Cu1 N4 2.293(7) .
Cu1 O2 2.301(6) .
Cu1 O4 2.338(6) .
Cu1 O1 2.345(6) .
Cu1 N3 2.352(8) .
C23 C24 1.407(12) .
C23 C22 1.412(12) .
C23 C25 1.446(13) .
C9 C10 1.374(13) .
C9 C14 1.378(12) .
C9 C8 1.502(12) .
N1 C25 1.285(12) 1_565
N1 N2 1.410(13) .
N4 C15 1.331(10) .
N4 C19 1.334(10) .
C16 C15 1.396(12) .
C16 C17 1.404(12) .
C16 C26 1.465(13) .
O5 C5 1.409(10) 2_645
O5 C12 1.417(10) .
C24 N3 1.316(11) .
O2 C1 1.273(9) .
C22 C21 1.349(13) .
O1 C1 1.262(9) 3_776
C13 C14 1.360(11) .
C13 C12 1.375(12) .
C6 C5 1.341(12) .
C6 C7 1.368(12) .
C4 C3 1.379(11) .
C4 C5 1.392(11) .
C12 C11 1.366(14) .
O3 C8 1.241(11) .
C26 N2 1.291(11) .
C2 C3 1.372(11) .
C2 C7 1.403(11) .
C2 C1 1.495(11) .
C10 C11 1.408(14) .
N3 C20 1.342(10) .
C25 N1 1.285(12) 1_545
C18 C17 1.353(13) .
C18 C19 1.417(12) .
C20 C21 1.358(13) .
O4 C8 1.277(11) .
C1 O1 1.262(9) 3_776
C5 O5 1.409(10) 2_655
C27 N5 1.404(17) .
C29 O7 1.353(18) .
C29 N5 1.443(17) .
N5 C28 1.31(3) .

loop_
_geom_torsion_atom_site_label_1
_geom_torsion_atom_site_label_2
_geom_torsion_atom_site_label_3
_geom_torsion_atom_site_label_4
_geom_torsion
_geom_torsion_site_symmetry_1
_geom_torsion_site_symmetry_4
O2 Cu1 N4 C15 -34.9(7) . .
O4 Cu1 N4 C15 109.5(7) . .
O1 Cu1 N4 C15 -164.0(7) . .
O2 Cu1 N4 C19 137.8(6) . .
O4 Cu1 N4 C19 -77.9(6) . .
O1 Cu1 N4 C19 8.7(6) . .
C22 C23 C24 N3 0.3(12) . .
C25 C23 C24 N3 -179.8(8) . .
N4 Cu1 O2 C1 48(2) . .
O4 Cu1 O2 C1 -52(2) . .
O1 Cu1 O2 C1 138(2) . .
N3 Cu1 O2 C1 -137(2) . .
C24 C23 C22 C21 0.1(13) . .
C25 C23 C22 C21 -179.9(8) . .
N4 Cu1 O1 C1 90.7(5) . 3_776
O2 Cu1 O1 C1 1.1(6) . 3_776
O4 Cu1 O1 C1 -173.0(5) . 3_776
N3 Cu1 O1 C1 -85.0(5) . 3_776
C14 C13 C12 C11 -1.1(15) . .
C14 C13 C12 O5 174.7(8) . .
C5 O5 C12 C11 -123.1(10) 2_645 .
C5 O5 C12 C13 61.0(12) 2_645 .
C12 C13 C14 C9 -2.8(14) . .
C10 C9 C14 C13 4.1(14) . .
C8 C9 C14 C13 -176.6(9) . .
C15 C16 C26 N2 -8.2(13) . .
C17 C16 C26 N2 173.0(8) . .
C19 N4 C15 C16 1.4(13) . .
Cu1 N4 C15 C16 174.0(6) . .
C17 C16 C15 N4 -1.7(13) . .
C26 C16 C15 N4 179.5(8) . .
C14 C9 C10 C11 -1.6(16) . .
C8 C9 C10 C11 179.1(9) . .
C23 C24 N3 C20 -1.7(12) . .
C23 C24 N3 Cu1 -171.3(6) . .
O2 Cu1 N3 C24 -146.8(6) . .
O4 Cu1 N3 C24 69.1(6) . .
O1 Cu1 N3 C24 -17.5(6) . .
O2 Cu1 N3 C20 43.5(6) . .
O4 Cu1 N3 C20 -100.6(6) . .
O1 Cu1 N3 C20 172.7(6) . .
C24 C23 C25 N1 0.4(14) . 1_545
C22 C23 C25 N1 -179.7(9) . 1_545
C24 N3 C20 C21 2.9(13) . .
Cu1 N3 C20 C21 172.8(7) . .
N4 Cu1 O4 C8 -96.8(6) . .
O2 Cu1 O4 C8 0.9(9) . .
O1 Cu1 O4 C8 173.0(6) . .
N3 Cu1 O4 C8 86.2(6) . .
C19 C18 C17 C16 -0.4(13) . .
C15 C16 C17 C18 1.1(12) . .
C26 C16 C17 C18 179.9(8) . .
C16 C26 N2 N1 -180.0(7) . .
C25 N1 N2 C26 -170.8(8) 1_565 .
C7 C2 C3 C4 -2.8(13) . .
C1 C2 C3 C4 176.3(8) . .
C5 C4 C3 C2 0.8(13) . .
Cu1 O2 C1 O1 -146.0(19) . 3_776
Cu1 O2 C1 C2 32(3) . .
C3 C2 C1 O1 4.0(12) . 3_776
C7 C2 C1 O1 -176.9(8) . 3_776
C3 C2 C1 O2 -173.7(8) . .
C7 C2 C1 O2 5.4(12) . .
C23 C22 C21 C20 1.0(14) . .
N3 C20 C21 C22 -2.6(14) . .
C15 N4 C19 C18 -0.5(12) . .
Cu1 N4 C19 C18 -173.5(6) . .
C17 C18 C19 N4 0.0(13) . .
Cu1 O4 C8 O3 3.6(11) . .
Cu1 O4 C8 C9 -176.7(7) . .
C10 C9 C8 O3 18.0(15) . .
C14 C9 C8 O3 -161.3(9) . .
C10 C9 C8 O4 -161.7(10) . .
C14 C9 C8 O4 19.0(14) . .
C7 C6 C5 C4 -0.7(15) . .
C7 C6 C5 O5 173.7(9) . 2_655
C3 C4 C5 C6 1.0(13) . .
C3 C4 C5 O5 -174.0(8) . 2_655
C5 C6 C7 C2 -1.4(15) . .
C3 C2 C7 C6 3.1(13) . .
C1 C2 C7 C6 -176.0(8) . .
C13 C12 C11 C10 3.5(16) . .
O5 C12 C11 C10 -172.5(10) . .
C9 C10 C11 C12 -2.1(17) . .
O7 C29 N5 C28 0(3) . .
O7 C29 N5 C27 -176.1(16) . .
